data_7112400
loop_
_publ_author_name
'Lusi, Matteo'
'Bernstein, Joel'

_publ_section_title
;
 On the propulsion mechanism of &quot;jumping&quot; crystals.
;
_journal_issue 81
_journal_name_full 'Chemical communications (Cambridge, England)'
_journal_page_first 9293
_journal_page_last 9295
_journal_paper_doi 10.1039/c3cc45646c
_journal_volume 49
_journal_year 2013
_chemical_formula_sum 'C10 H8 Br2 N2 Zn'
_chemical_formula_weight 381.37
_chemical_name_common 1_213
_chemical_name_systematic
;
 ?
;
_space_group_IT_number 2
_symmetry_cell_setting triclinic
_symmetry_space_group_name_Hall '-P 1'
_symmetry_space_group_name_H-M 'P -1'
_atom_sites_solution_hydrogens geom
_atom_sites_solution_primary direct
_atom_sites_solution_secondary difmap
_audit_creation_method SHELXL-97
_cell_angle_alpha 113.055(7)
_cell_angle_beta 95.086(7)
_cell_angle_gamma 95.526(6)
_cell_formula_units_Z 2
_cell_length_a 7.8238(11)
_cell_length_b 9.0676(12)
_cell_length_c 9.2577(14)
_cell_measurement_temperature 212(2)
_cell_volume 595.75(15)
_computing_cell_refinement 'APEX (Bruker)'
_computing_data_collection 'APEX (Bruker)'
_computing_data_reduction SAINT
_computing_molecular_graphics 'X-Seed (Barbour,2001;Atwood&Barbour,2003)'
_computing_publication_material 'X-Seed (Barbour,2001;Atwood&Barbour,2003)'
_computing_structure_refinement 'SHELXL-97 (Sheldrick, 1997)'
_computing_structure_solution 'SHELXS-97 (Sheldrick, 1990)'
_diffrn_ambient_temperature 212(2)
_diffrn_measured_fraction_theta_full 0.820
_diffrn_measured_fraction_theta_max 0.711
_diffrn_radiation_monochromator graphite
_diffrn_radiation_source 'fine-focus sealed tube'
_diffrn_radiation_type MoK\a
_diffrn_radiation_wavelength 0.71073
_diffrn_reflns_av_R_equivalents 0.1561
_diffrn_reflns_av_sigmaI/netI 0.1248
_diffrn_reflns_limit_h_max 13
_diffrn_reflns_limit_h_min -13
_diffrn_reflns_limit_k_max 15
_diffrn_reflns_limit_k_min -15
_diffrn_reflns_limit_l_max 14
_diffrn_reflns_limit_l_min -13
_diffrn_reflns_number 7863
_diffrn_reflns_theta_full 26.00
_diffrn_reflns_theta_max 37.84
_diffrn_reflns_theta_min 2.47
_exptl_absorpt_coefficient_mu 8.735
_exptl_absorpt_correction_T_max 0.2740
_exptl_absorpt_correction_T_min 0.2740
_exptl_absorpt_correction_type multi-scan
_exptl_absorpt_process_details sadabs
_exptl_crystal_colour colourless
_exptl_crystal_density_diffrn 2.126
_exptl_crystal_density_method 'not measured'
_exptl_crystal_description prism
_exptl_crystal_F_000 364
_exptl_crystal_size_max 0.20
_exptl_crystal_size_mid 0.20
_exptl_crystal_size_min 0.20
_refine_diff_density_max 3.000
_refine_diff_density_min -2.794
_refine_diff_density_rms 0.456
_refine_ls_extinction_method none
_refine_ls_goodness_of_fit_ref 1.085
_refine_ls_hydrogen_treatment mixed
_refine_ls_matrix_type full
_refine_ls_number_parameters 136
_refine_ls_number_reflns 4566
_refine_ls_number_restraints 0
_refine_ls_restrained_S_all 1.085
_refine_ls_R_factor_all 0.2238
_refine_ls_R_factor_gt 0.1545
_refine_ls_shift/su_max 0.000
_refine_ls_shift/su_mean 0.000
_refine_ls_structure_factor_coef Fsqd
_refine_ls_weighting_details 'calc w=1/[\s^2^(Fo^2^)+(0.1759P)^2^+22.2077P] where P=(Fo^2^+2Fc^2^)/3'
_refine_ls_weighting_scheme calc
_refine_ls_wR_factor_gt 0.4051
_refine_ls_wR_factor_ref 0.4520
_reflns_number_gt 2501
_reflns_number_total 4566
_reflns_threshold_expression >2sigma(I)
_cod_data_source_file c3cc45646c.txt
_cod_data_source_block C:\1_213.CIF
_cod_original_sg_symbol_H-M P-1
_cod_database_code 7112400

loop_
_symmetry_equiv_pos_as_xyz
'x, y, z'
'-x, -y, -z'

loop_
_atom_site_label
_atom_site_type_symbol
_atom_site_fract_x
_atom_site_fract_y
_atom_site_fract_z
_atom_site_U_iso_or_equiv
_atom_site_adp_type
_atom_site_occupancy
_atom_site_symmetry_multiplicity
_atom_site_calc_flag
_atom_site_refinement_flags
Br1 Br 0.9648(2) 0.1816(2) 0.2154(3) 0.0421(5) Uani 1 1 d .
Zn1 Zn 1.2364(2) 0.2873(2) 0.1807(3) 0.0321(5) Uani 1 1 d .
Br2 Br 1.4779(2) 0.2163(3) 0.2921(3) 0.0436(5) Uani 1 1 d .
N8 N 1.2822(17) 0.2996(18) -0.0273(18) 0.031(3) Uani 1 1 d .
N2 N 1.2115(18) 0.5254(18) 0.232(2) 0.033(3) Uani 1 1 d .
C7 C 1.2659(19) 0.444(2) -0.035(2) 0.031(3) Uani 1 1 d .
C1 C 1.2253(19) 0.571(2) 0.116(2) 0.033(3) Uani 1 1 d .
C6 C 1.193(3) 0.730(2) 0.125(3) 0.039(4) Uani 1 1 d .
H6 H 1.1921 0.7555 0.0361 0.046 Uiso 1 1 calc R
C9 C 1.326(2) 0.177(2) -0.152(3) 0.039(4) Uani 1 1 d .
H9 H 1.3365 0.0763 -0.1485 0.046 Uiso 1 1 calc R
C3 C 1.177(3) 0.636(2) 0.373(2) 0.037(4) Uani 1 1 d .
H3 H 1.1705 0.6044 0.4582 0.045 Uiso 1 1 calc R
C12 C 1.290(3) 0.475(3) -0.171(3) 0.045(5) Uani 1 1 d .
H12 H 1.2750 0.5739 -0.1772 0.054 Uiso 1 1 calc R
C4 C 1.151(2) 0.795(2) 0.397(3) 0.040(4) Uani 1 1 d .
H4 H 1.1276 0.8681 0.4957 0.048 Uiso 1 1 calc R
C10 C 1.356(3) 0.207(3) -0.291(2) 0.046(5) Uani 1 1 d .
H10 H 1.3874 0.1250 -0.3797 0.055 Uiso 1 1 calc R
C11 C 1.338(3) 0.351(3) -0.291(3) 0.048(5) Uani 1 1 d .
H11 H 1.3601 0.3674 -0.3817 0.057 Uiso 1 1 calc R
C5 C 1.162(3) 0.841(3) 0.271(3) 0.045(4) Uani 1 1 d .
H5 H 1.1482 0.9474 0.2846 0.054 Uiso 1 1 calc R

loop_
_atom_site_aniso_label
_atom_site_aniso_U_11
_atom_site_aniso_U_22
_atom_site_aniso_U_33
_atom_site_aniso_U_23
_atom_site_aniso_U_13
_atom_site_aniso_U_12
Br1 0.0246(7) 0.0590(11) 0.0618(14) 0.0416(10) 0.0183(8) 0.0075(6)
Zn1 0.0235(8) 0.0424(10) 0.0443(13) 0.0299(9) 0.0125(8) 0.0083(6)
Br2 0.0256(8) 0.0672(12) 0.0526(13) 0.0374(10) 0.0075(8) 0.0145(7)
N8 0.025(6) 0.051(8) 0.021(7) 0.020(6) 0.006(5) 0.002(5)
N2 0.025(6) 0.046(7) 0.035(8) 0.025(6) 0.005(6) 0.006(5)
C7 0.019(6) 0.048(8) 0.034(9) 0.027(7) 0.003(6) -0.001(5)
C1 0.018(6) 0.042(8) 0.042(10) 0.023(7) -0.003(6) 0.002(5)
C6 0.045(9) 0.037(8) 0.045(12) 0.027(8) 0.011(8) 0.011(6)
C9 0.027(7) 0.045(9) 0.045(12) 0.018(8) 0.010(7) 0.005(6)
C3 0.043(9) 0.044(8) 0.036(10) 0.027(7) 0.004(8) 0.011(7)
C12 0.038(9) 0.079(13) 0.032(11) 0.038(9) 0.009(8) -0.003(8)
C4 0.034(8) 0.047(9) 0.047(12) 0.028(8) -0.004(8) 0.007(6)
C10 0.037(9) 0.078(14) 0.019(9) 0.012(8) 0.014(8) 0.012(8)
C11 0.039(10) 0.079(14) 0.036(12) 0.035(10) 0.014(9) 0.000(8)
C5 0.050(11) 0.051(10) 0.040(12) 0.025(8) 0.006(9) 0.008(8)

loop_
_atom_type_symbol
_atom_type_description
_atom_type_scat_dispersion_real
_atom_type_scat_dispersion_imag
_atom_type_scat_source
C C 0.0033 0.0016 'International Tables Vol C Tables 4.2.6.8 and 6.1.1.4'
H H 0.0000 0.0000 'International Tables Vol C Tables 4.2.6.8 and 6.1.1.4'
N N 0.0061 0.0033 'International Tables Vol C Tables 4.2.6.8 and 6.1.1.4'
Zn Zn 0.2839 1.4301 'International Tables Vol C Tables 4.2.6.8 and 6.1.1.4'
Br Br -0.2901 2.4595 'International Tables Vol C Tables 4.2.6.8 and 6.1.1.4'

loop_
_geom_angle_atom_site_label_1
_geom_angle_atom_site_label_2
_geom_angle_atom_site_label_3
_geom_angle
N8 Zn1 N2 79.7(6)
N8 Zn1 Br2 109.9(4)
N2 Zn1 Br2 121.3(5)
N8 Zn1 Br1 122.2(4)
N2 Zn1 Br1 102.9(4)
Br2 Zn1 Br1 116.12(10)
C9 N8 C7 120.1(15)
C9 N8 Zn1 124.8(13)
C7 N8 Zn1 115.1(11)
C1 N2 C3 118.2(14)
C1 N2 Zn1 115.8(13)
C3 N2 Zn1 126.0(11)
N8 C7 C12 123.4(18)
N8 C7 C1 113.9(14)
C12 C7 C1 122.7(16)
N2 C1 C6 123.5(17)
N2 C1 C7 115.3(14)
C6 C1 C7 121.1(16)
C5 C6 C1 116.9(17)
N8 C9 C10 117.8(17)
N2 C3 C4 122.9(17)
C11 C12 C7 114(2)
C5 C4 C3 118(2)
C11 C10 C9 119.0(18)
C10 C11 C12 125.3(19)
C4 C5 C6 120.0(18)

loop_
_geom_bond_atom_site_label_1
_geom_bond_atom_site_label_2
_geom_bond_distance
Br1 Zn1 2.347(2)
Zn1 N8 2.032(14)
Zn1 N2 2.054(14)
Zn1 Br2 2.336(3)
N8 C9 1.35(2)
N8 C7 1.36(2)
N2 C1 1.30(2)
N2 C3 1.37(3)
C7 C12 1.42(2)
C7 C1 1.51(3)
C1 C6 1.45(2)
C6 C5 1.39(3)
C9 C10 1.44(3)
C3 C4 1.41(2)
C12 C11 1.34(3)
C4 C5 1.39(3)
C10 C11 1.33(3)
